data_1522058
loop_
_publ_author_name
'Tuel, A.'
'Baerlocher, C.'
'Meden, A.'
'Caldarelli, S.'
'McCusker, L.B.'
'Kaucic, V.'
'Ristic, A.'
'Rajic, N.'
'Mali, G.'

_publ_section_title
;
 NMR characterization and Rietveld refinement of the structure of
 rehydrated (Al P O4)-34
;
_journal_name_full 'J. Phys. Chem. B'
_journal_page_first 5697
_journal_page_last 5705
_journal_volume 104
_journal_year 2000
_chemical_formula_sum 'Al H4 O6 P'
_chemical_name_systematic 'Al (P O4) (H2 O)2'
_space_group_IT_number 1
_symmetry_space_group_name_Hall 'P 1'
_symmetry_space_group_name_H-M 'P 1'
_cell_angle_alpha 95.1
_cell_angle_beta 104.1
_cell_angle_gamma 96.6
_cell_formula_units_Z 6
_cell_length_a 9.026
_cell_length_b 9.338
_cell_length_c 9.508
_cell_volume 766.381
_citation_journal_id_ASTM JPCBFK
_cod_data_source_file Tuel_JPCBFK_2000_1617.cif
_cod_data_source_block H4Al1O6P1
_cod_original_formula_sum 'H4 Al1 O6 P1'
_cod_database_code 1522058

loop_
_symmetry_equiv_pos_as_xyz
x,y,z

loop_
_atom_site_label
_atom_site_type_symbol
_atom_site_fract_x
_atom_site_fract_y
_atom_site_fract_z
_atom_site_occupancy
_atom_site_U_iso_or_equiv
Al2 Al+3 0.905 0.329 0.099 1 0.0
O9 O-2 0.063 0.338 0.021 1 0.0
O30 O-2 0.549 0.755 -0.098 1 0.0
O11 O-2 0.085 0.019 0.301 1 0.0
O6 O-2 0.052 0.716 0.261 1 0.0
O13 O-2 0.711 0.999 0.954 1 0.0
P4 P+5 0.65 0.124 0.874 1 0.0
O22 O-2 0.144 0.492 0.851 1 0.0
O33 O-2 0.486 0.487 -0.005 1 0.0
O28 O-2 0.733 0.305 0.543 1 0.0
O4 O-2 0.726 0.257 0.98 1 0.0
O10 O-2 0.975 0.253 0.262 1 0.0
O24 O-2 0.943 0.139 0.474 1 0.0
O20 O-2 0.528 0.863 0.157 1 0.0
P5 P+5 0.925 0.654 0.134 1 0.0
Al6 Al+3 0.833 0.129 0.618 1 0.0
Al5 Al+3 0.108 0.669 0.893 1 0.0
O3 O-2 -0.009 0.244 0.75 1 0.0
Al4 Al+3 0.686 0.879 0.078 1 0.0
O25 O-2 0.271 0.712 0.475 1 0.0
P3 P+5 0.949 0.102 0.313 1 0.0
O29 O-2 0.068 0.014 -0.031 1 0.0
P6 P+5 0.048 0.878 0.653 1 0.0
O15 O-2 0.977 0.651 0.997 1 0.0
O18 O-2 0.701 0.111 0.737 1 0.0
Al3 Al+3 0.176 0.866 0.377 1 0.0
O7 O-2 0.354 0.02 0.044 1 0.0
O1 O-2 0.203 0.979 0.718 1 0.0
O17 O-2 0.914 0.96 0.668 1 0.0
O34 O-2 0.433 0.553 0.285 1 0.0
O26 O-2 0.341 0.988 0.534 1 0.0
P1 P+5 0.3591 0.8857 0.1227 1 0.0
P2 P+5 0.104 0.332 0.877 1 0.0
O27 O-2 0.659 -0.011 0.479 1 0.0
O8 O-2 0.249 0.264 0.889 1 0.0
O2 O-2 0.26 0.759 0.019 1 0.0
Al1 Al+3 0.302 0.089 0.88 1 0.0
O21 O-2 0.878 0.498 0.158 1 0.0
O23 O-2 0.04 0.837 0.495 1 0.0
O5 O-2 0.803 0.005 0.224 1 0.0
O32 O-2 0.102 0.473 0.502 1 0.0
O14 O-2 0.774 0.72 0.113 1 0.0
O35 O-2 0.463 0.237 0.31 1 0.0
O36 O-2 0.341 0.322 0.537 1 0.0
O12 O-2 0.316 0.907 0.269 1 0.0
O31 O-2 0.674 0.705 0.625 1 0.0
O19 O-2 0.477 0.108 0.84 1 0.0
O16 O-2 0.039 0.743 0.733 1 0.0
